data_1539442
loop_
_publ_author_name
'Vannerberg, N.G.'

_publ_section_title
;
 Formation and structure of mercuric peroxides
;
_journal_name_full 'Arkiv foer Kemi'
_journal_page_first 515
_journal_page_last 521
_journal_volume 13
_journal_year 1959
_chemical_formula_sum 'Hg O2'
_space_group_IT_number 61
_symmetry_space_group_name_Hall '-P 2ac 2ab'
_symmetry_space_group_name_H-M 'P b c a'
_cell_angle_alpha 90
_cell_angle_beta 90
_cell_angle_gamma 90
_cell_formula_units_Z 4
_cell_length_a 6.08
_cell_length_b 6.01
_cell_length_c 4.8
_cell_volume 175.396
_citation_journal_id_ASTM ARKEAD
_cod_data_source_file Vannerberg_ARKEAD_1959_264.cif
_cod_data_source_block Hg1O2
_cod_original_cell_volume 175.3959
_cod_original_formula_sum 'Hg1 O2'
_cod_database_code 1539442

loop_
_symmetry_equiv_pos_as_xyz
x,y,z
-x+1/2,-y,z+1/2
x+1/2,-y+1/2,-z
-x,y+1/2,-z+1/2
-x,-y,-z
x-1/2,y,-z-1/2
-x-1/2,y-1/2,z
x,-y-1/2,z-1/2

loop_
_atom_site_label
_atom_site_type_symbol
_atom_site_fract_x
_atom_site_fract_y
_atom_site_fract_z
_atom_site_occupancy
_atom_site_U_iso_or_equiv
Hg1 Hg+2 0 0 0 1 0.0
O1 O-1 0.075 0.062 0.405 1 0.0
